data_4503506
loop_
_publ_author_name
'Takao, Koichiro'
'Noda, Kyoko'
'Morita, Yasuji'
'Nishimura, Kenji'
'Ikeda, Yasuhisa'

_publ_section_title
;
 Molecular and Crystal Structures of Uranyl Nitrate Complexes
 withN-Alkylated 2-Pyrrolidone Derivatives: Design and Optimization of
 Promising Precipitant for Uranyl Ion
;
_journal_issue 7
_journal_name_full 'Crystal Growth &amp; Design'
_journal_page_first 2364
_journal_paper_doi 10.1021/cg7012254
_journal_volume 8
_journal_year 2008
_chemical_formula_moiety 'C14 H26 N4 O10 U '
_chemical_formula_sum 'C14 H26 N4 O10 U'
_chemical_formula_weight 648.42
_chemical_name_systematic
; 
 ? 
;
_space_group_IT_number 14
_symmetry_cell_setting monoclinic
_symmetry_Int_Tables_number 14
_symmetry_space_group_name_Hall '-P 2yab'
_symmetry_space_group_name_H-M 'P 1 21/a 1'
_atom_sites_solution_hydrogens geom
_atom_sites_solution_primary direct
_atom_sites_solution_secondary difmap
_audit_creation_method SHELXL-97
_cell_angle_alpha 90.00
_cell_angle_beta 61.17(3)
_cell_angle_gamma 90.00
_cell_formula_units_Z 2
_cell_length_a 10.002(4)
_cell_length_b 11.697(4)
_cell_length_c 10.870(5)
_cell_measurement_reflns_used 7315
_cell_measurement_temperature 293(2)
_cell_measurement_theta_max 27.4
_cell_measurement_theta_min 3.5
_cell_volume 1114.1(8)
_computing_cell_refinement PROCESS-AUTO
_computing_data_collection PROCESS-AUTO
_computing_data_reduction CrystalStructure
_computing_structure_refinement 'SHELXL-97 (Sheldrick, 1997)'
_computing_structure_solution SIR92
_diffrn_ambient_temperature 293(2)
_diffrn_detector_area_resol_mean 10.00
_diffrn_measured_fraction_theta_full 0.980
_diffrn_measured_fraction_theta_max 0.980
_diffrn_measurement_device_type 'Rigaku RAXIS-RAPID'
_diffrn_measurement_method \w
_diffrn_radiation_monochromator graphite
_diffrn_radiation_source 'fine-focus sealed tube'
_diffrn_radiation_type MoK\a
_diffrn_radiation_wavelength 0.71075
_diffrn_reflns_av_R_equivalents 0.0592
_diffrn_reflns_av_sigmaI/netI 0.0470
_diffrn_reflns_limit_h_max 12
_diffrn_reflns_limit_h_min -11
_diffrn_reflns_limit_k_max 15
_diffrn_reflns_limit_k_min -15
_diffrn_reflns_limit_l_max 14
_diffrn_reflns_limit_l_min -13
_diffrn_reflns_number 8950
_diffrn_reflns_theta_full 27.41
_diffrn_reflns_theta_max 27.41
_diffrn_reflns_theta_min 3.48
_exptl_absorpt_coefficient_mu 7.338
_exptl_absorpt_correction_T_max 0.5273
_exptl_absorpt_correction_T_min 0.1833
_exptl_absorpt_correction_type numerical
_exptl_absorpt_process_details
;
    Higashi, T. (1999). Program for Absorption Correction.
    Rigaku Corporation, Tokyo, Japan.
;
_exptl_crystal_colour yellow
_exptl_crystal_density_diffrn 1.933
_exptl_crystal_density_method 'not measured'
_exptl_crystal_description platelet
_exptl_crystal_F_000 620
_exptl_crystal_size_max 0.35
_exptl_crystal_size_mid 0.20
_exptl_crystal_size_min 0.10
_refine_diff_density_max 1.375
_refine_diff_density_min -1.126
_refine_diff_density_rms 0.124
_refine_ls_extinction_method none
_refine_ls_goodness_of_fit_ref 1.043
_refine_ls_hydrogen_treatment constr
_refine_ls_matrix_type full
_refine_ls_number_parameters 133
_refine_ls_number_reflns 2477
_refine_ls_number_restraints 0
_refine_ls_restrained_S_all 1.043
_refine_ls_R_factor_all 0.0895
_refine_ls_R_factor_gt 0.0419
_refine_ls_shift/su_max 0.000
_refine_ls_shift/su_mean 0.000
_refine_ls_structure_factor_coef Fsqd
_refine_ls_weighting_details 'calc w=1/[\s^2^(Fo^2^)+(0.0246P)^2^+4.6310P] where P=(Fo^2^+2Fc^2^)/3'
_refine_ls_weighting_scheme calc
_refine_ls_wR_factor_gt 0.0800
_refine_ls_wR_factor_ref 0.0910
_reflns_number_gt 1498
_reflns_number_total 2477
_reflns_threshold_expression >2sigma(I)
_cod_data_source_file cg7012254-file008.cif
_cod_data_source_block UO2(NO3)2(L3b)2_(R=isoPro)_293K
_cod_original_cell_volume 1114.2(7)
_cod_original_sg_symbol_H-M 'P 21/a'
_cod_database_code 4503506

loop_
_symmetry_equiv_pos_as_xyz
'x, y, z'
'-x+1/2, y+1/2, -z'
'-x, -y, -z'
'x-1/2, -y-1/2, z'

loop_
_atom_site_label
_atom_site_type_symbol
_atom_site_fract_x
_atom_site_fract_y
_atom_site_fract_z
_atom_site_U_iso_or_equiv
_atom_site_adp_type
_atom_site_occupancy
_atom_site_symmetry_multiplicity
_atom_site_calc_flag
_atom_site_refinement_flags
U1 U 0.5000 0.5000 0.0000 0.05159(15) Uani 1 2 d S
O1 O 0.5349(5) 0.3542(5) 0.0093(6) 0.0688(19) Uani 1 1 d .
O2 O 0.7668(5) 0.5381(5) -0.1159(6) 0.0618(17) Uani 1 1 d .
O3 O 0.6082(7) 0.5509(7) 0.1596(7) 0.084(2) Uani 1 1 d .
O4 O 0.3698(7) 0.5149(6) 0.2631(6) 0.0734(18) Uani 1 1 d .
O5 O 0.4805(8) 0.5626(9) 0.3858(8) 0.111(3) Uani 1 1 d .
N1 N 1.0230(7) 0.5290(5) -0.2545(7) 0.059(2) Uani 1 1 d .
N2 N 0.4858(9) 0.5433(7) 0.2756(9) 0.074(2) Uani 1 1 d .
C1 C 0.8874(8) 0.4815(7) -0.1775(8) 0.052(2) Uani 1 1 d .
C2 C 0.9029(10) 0.3556(9) -0.1722(13) 0.107(5) Uani 1 1 d .
H2A H 0.8507 0.3158 -0.2175 0.128 Uiso 1 1 calc R
H2B H 0.8595 0.3287 -0.0740 0.128 Uiso 1 1 calc R
C3 C 1.0740(11) 0.3348(11) -0.2527(15) 0.134(6) Uani 1 1 d .
H3A H 1.1119 0.3092 -0.1882 0.161 Uiso 1 1 calc R
H3B H 1.0987 0.2754 -0.3254 0.161 Uiso 1 1 calc R
C4 C 1.1453(9) 0.4459(9) -0.3190(12) 0.084(3) Uani 1 1 d .
H4A H 1.2301 0.4651 -0.3001 0.100 Uiso 1 1 calc R
H4B H 1.1852 0.4430 -0.4219 0.100 Uiso 1 1 calc R
C5 C 1.0450(10) 0.6507(8) -0.2885(12) 0.084(4) Uani 1 1 d .
H5 H 0.9537 0.6926 -0.2162 0.101 Uiso 1 1 calc R
C6 C 1.1833(12) 0.6931(12) -0.2807(18) 0.177(9) Uani 1 1 d .
H6A H 1.1697 0.6788 -0.1865 0.265 Uiso 1 1 calc R
H6B H 1.1957 0.7753 -0.3003 0.265 Uiso 1 1 calc R
H6C H 1.2743 0.6527 -0.3503 0.265 Uiso 1 1 calc R
C7 C 1.0550(14) 0.6711(12) -0.4296(14) 0.142(6) Uani 1 1 d .
H7A H 0.9618 0.6433 -0.4279 0.213 Uiso 1 1 calc R
H7B H 1.1434 0.6301 -0.5021 0.213 Uiso 1 1 calc R
H7C H 1.0665 0.7531 -0.4505 0.213 Uiso 1 1 calc R

loop_
_atom_site_aniso_label
_atom_site_aniso_U_11
_atom_site_aniso_U_22
_atom_site_aniso_U_33
_atom_site_aniso_U_23
_atom_site_aniso_U_13
_atom_site_aniso_U_12
U1 0.03073(17) 0.0479(2) 0.0552(2) -0.0005(3) -0.00396(15) -0.0017(3)
O1 0.043(3) 0.051(3) 0.080(4) -0.001(3) -0.003(3) 0.003(2)
O2 0.027(2) 0.062(4) 0.064(3) -0.007(3) 0.003(2) -0.006(2)
O3 0.045(3) 0.127(6) 0.064(4) -0.005(4) -0.015(3) -0.003(3)
O4 0.051(3) 0.092(5) 0.059(3) -0.004(4) -0.012(3) 0.000(4)
O5 0.076(5) 0.196(9) 0.060(4) -0.020(5) -0.032(4) 0.021(5)
N1 0.032(3) 0.053(5) 0.066(4) -0.002(3) -0.004(3) 0.000(3)
N2 0.054(5) 0.091(6) 0.060(5) -0.004(4) -0.013(4) 0.010(4)
C1 0.033(3) 0.063(7) 0.055(4) 0.008(4) -0.016(3) -0.005(4)
C2 0.051(5) 0.069(7) 0.143(11) 0.034(7) -0.001(6) 0.002(5)
C3 0.052(6) 0.099(10) 0.185(14) 0.066(10) -0.005(8) 0.022(6)
C4 0.032(4) 0.069(6) 0.118(9) 0.010(6) -0.012(5) 0.009(4)
C5 0.047(5) 0.050(6) 0.108(8) -0.018(6) 0.001(5) -0.001(4)
C6 0.056(7) 0.129(12) 0.262(19) -0.117(13) -0.011(9) -0.020(7)
C7 0.110(10) 0.125(12) 0.126(11) 0.065(10) -0.004(9) 0.036(9)

loop_
_atom_type_symbol
_atom_type_description
_atom_type_scat_dispersion_real
_atom_type_scat_dispersion_imag
_atom_type_scat_source
C C 0.0033 0.0016 'International Tables Vol C Tables 4.2.6.8 and 6.1.1.4'
H H 0.0000 0.0000 'International Tables Vol C Tables 4.2.6.8 and 6.1.1.4'
N N 0.0061 0.0033 'International Tables Vol C Tables 4.2.6.8 and 6.1.1.4'
O O 0.0106 0.0060 'International Tables Vol C Tables 4.2.6.8 and 6.1.1.4'
U U -9.6767 9.6646 'International Tables Vol C Tables 4.2.6.8 and 6.1.1.4'

loop_
_geom_angle_atom_site_label_1
_geom_angle_atom_site_label_2
_geom_angle_atom_site_label_3
_geom_angle
_geom_angle_site_symmetry_1
_geom_angle_site_symmetry_3
O1 U1 O1 180.00(8) . 3_665
O1 U1 O2 89.5(2) . 3_665
O1 U1 O2 90.5(2) 3_665 3_665
O1 U1 O2 90.5(2) . .
O1 U1 O2 89.5(2) 3_665 .
O2 U1 O2 180.0 3_665 .
O1 U1 O4 89.4(3) . 3_665
O1 U1 O4 90.6(3) 3_665 3_665
O2 U1 O4 115.0(2) 3_665 3_665
O2 U1 O4 65.0(2) . 3_665
O1 U1 O4 90.6(3) . .
O1 U1 O4 89.4(3) 3_665 .
O2 U1 O4 65.0(2) 3_665 .
O2 U1 O4 115.0(2) . .
O4 U1 O4 179.999(1) 3_665 .
O1 U1 O3 88.5(3) . 3_665
O1 U1 O3 91.5(3) 3_665 3_665
O2 U1 O3 64.9(2) 3_665 3_665
O2 U1 O3 115.1(2) . 3_665
O4 U1 O3 50.1(2) 3_665 3_665
O4 U1 O3 129.9(2) . 3_665
O1 U1 O3 91.5(3) . .
O1 U1 O3 88.5(3) 3_665 .
O2 U1 O3 115.1(2) 3_665 .
O2 U1 O3 64.9(2) . .
O4 U1 O3 129.9(2) 3_665 .
O4 U1 O3 50.1(2) . .
O3 U1 O3 180.0 3_665 .
O1 U1 N2 91.2(3) . .
O1 U1 N2 88.8(3) 3_665 .
O2 U1 N2 90.1(2) 3_665 .
O2 U1 N2 89.9(2) . .
O4 U1 N2 154.87(18) 3_665 .
O4 U1 N2 25.13(18) . .
O3 U1 N2 155.03(19) 3_665 .
O3 U1 N2 24.97(19) . .
O1 U1 N2 88.8(3) . 3_665
O1 U1 N2 91.2(3) 3_665 3_665
O2 U1 N2 89.9(2) 3_665 3_665
O2 U1 N2 90.1(2) . 3_665
O4 U1 N2 25.13(18) 3_665 3_665
O4 U1 N2 154.87(18) . 3_665
O3 U1 N2 24.97(19) 3_665 3_665
O3 U1 N2 155.03(19) . 3_665
N2 U1 N2 180.0(3) . 3_665
C1 O2 U1 136.9(5) . .
N2 O3 U1 98.0(6) . .
N2 O4 U1 98.1(5) . .
C1 N1 C4 113.1(7) . .
C1 N1 C5 123.5(7) . .
C4 N1 C5 122.8(7) . .
O5 N2 O3 122.6(9) . .
O5 N2 O4 123.6(8) . .
O3 N2 O4 113.8(8) . .
O5 N2 U1 178.9(8) . .
O3 N2 U1 57.0(5) . .
O4 N2 U1 56.8(4) . .
O2 C1 N1 123.1(8) . .
O2 C1 C2 126.6(7) . .
N1 C1 C2 110.3(7) . .
C1 C2 C3 104.2(8) . .
C1 C2 H2A 110.9 . .
C3 C2 H2A 110.9 . .
C1 C2 H2B 110.9 . .
C3 C2 H2B 110.9 . .
H2A C2 H2B 108.9 . .
C4 C3 C2 106.4(9) . .
C4 C3 H3A 110.4 . .
C2 C3 H3A 110.4 . .
C4 C3 H3B 110.4 . .
C2 C3 H3B 110.4 . .
H3A C3 H3B 108.6 . .
N1 C4 C3 104.8(7) . .
N1 C4 H4A 110.8 . .
C3 C4 H4A 110.8 . .
N1 C4 H4B 110.8 . .
C3 C4 H4B 110.8 . .
H4A C4 H4B 108.9 . .
N1 C5 C7 109.9(10) . .
N1 C5 C6 109.7(11) . .
C7 C5 C6 113.1(11) . .
N1 C5 H5 108.0 . .
C7 C5 H5 108.0 . .
C6 C5 H5 108.0 . .
C5 C6 H6A 109.5 . .
C5 C6 H6B 109.5 . .
H6A C6 H6B 109.5 . .
C5 C6 H6C 109.5 . .
H6A C6 H6C 109.5 . .
H6B C6 H6C 109.5 . .
C5 C7 H7A 109.5 . .
C5 C7 H7B 109.5 . .
H7A C7 H7B 109.5 . .
C5 C7 H7C 109.5 . .
H7A C7 H7C 109.5 . .
H7B C7 H7C 109.5 . .

loop_
_geom_bond_atom_site_label_1
_geom_bond_atom_site_label_2
_geom_bond_distance
_geom_bond_site_symmetry_2
U1 O1 1.753(6) .
U1 O1 1.753(6) 3_665
U1 O2 2.381(5) 3_665
U1 O2 2.381(5) .
U1 O4 2.513(6) 3_665
U1 O4 2.513(6) .
U1 O3 2.519(7) 3_665
U1 O3 2.519(7) .
U1 N2 2.974(10) .
U1 N2 2.974(10) 3_665
O2 C1 1.250(9) .
O3 N2 1.268(9) .
O4 N2 1.276(10) .
O5 N2 1.194(10) .
N1 C1 1.324(9) .
N1 C4 1.451(10) .
N1 C5 1.460(11) .
C1 C2 1.485(12) .
C2 C3 1.520(12) .
C2 H2A 0.9900 .
C2 H2B 0.9900 .
C3 C4 1.490(14) .
C3 H3A 0.9900 .
C3 H3B 0.9900 .
C4 H4A 0.9900 .
C4 H4B 0.9900 .
C5 C7 1.507(17) .
C5 C6 1.510(15) .
C5 H5 1.0000 .
C6 H6A 0.9800 .
C6 H6B 0.9800 .
C6 H6C 0.9800 .
C7 H7A 0.9800 .
C7 H7B 0.9800 .
C7 H7C 0.9800 .

loop_
_geom_torsion_atom_site_label_1
_geom_torsion_atom_site_label_2
_geom_torsion_atom_site_label_3
_geom_torsion_atom_site_label_4
_geom_torsion
_geom_torsion_site_symmetry_1
O1 U1 O2 C1 15.5(8) .
O1 U1 O2 C1 -164.5(8) 3_665
O2 U1 O2 C1 64(3) 3_665
O4 U1 O2 C1 -73.7(8) 3_665
O4 U1 O2 C1 106.3(8) .
O3 U1 O2 C1 -73.1(9) 3_665
O3 U1 O2 C1 106.9(9) .
N2 U1 O2 C1 106.7(8) .
N2 U1 O2 C1 -73.3(8) 3_665
O1 U1 O3 N2 -89.7(6) .
O1 U1 O3 N2 90.3(6) 3_665
O2 U1 O3 N2 0.5(6) 3_665
O2 U1 O3 N2 -179.5(6) .
O4 U1 O3 N2 179.8(5) 3_665
O4 U1 O3 N2 -0.2(5) .
O3 U1 O3 N2 -46(5) 3_665
N2 U1 O3 N2 180.0 3_665
O1 U1 O4 N2 91.7(6) .
O1 U1 O4 N2 -88.3(6) 3_665
O2 U1 O4 N2 -179.2(6) 3_665
O2 U1 O4 N2 0.8(6) .
O4 U1 O4 N2 1(5) 3_665
O3 U1 O4 N2 -179.8(5) 3_665
O3 U1 O4 N2 0.2(5) .
N2 U1 O4 N2 180.0 3_665
U1 O3 N2 O5 -178.8(9) .
U1 O3 N2 O4 0.3(8) .
U1 O4 N2 O5 178.8(9) .
U1 O4 N2 O3 -0.3(8) .
O1 U1 N2 O5 162(35) .
O1 U1 N2 O5 -18(35) 3_665
O2 U1 N2 O5 -109(35) 3_665
O2 U1 N2 O5 71(35) .
O4 U1 N2 O5 71(35) 3_665
O4 U1 N2 O5 -109(35) .
O3 U1 N2 O5 -109(34) 3_665
O3 U1 N2 O5 71(34) .
N2 U1 N2 O5 -85(37) 3_665
O1 U1 N2 O3 91.0(6) .
O1 U1 N2 O3 -89.0(6) 3_665
O2 U1 N2 O3 -179.5(6) 3_665
O2 U1 N2 O3 0.5(6) .
O4 U1 N2 O3 -0.3(9) 3_665
O4 U1 N2 O3 179.7(9) .
O3 U1 N2 O3 180.0 3_665
N2 U1 N2 O3 -156(10) 3_665
O1 U1 N2 O4 -88.7(6) .
O1 U1 N2 O4 91.3(6) 3_665
O2 U1 N2 O4 0.8(6) 3_665
O2 U1 N2 O4 -179.2(6) .
O4 U1 N2 O4 180.0 3_665
O3 U1 N2 O4 0.3(9) 3_665
O3 U1 N2 O4 -179.7(9) .
N2 U1 N2 O4 24(10) 3_665
U1 O2 C1 N1 167.8(6) .
U1 O2 C1 C2 -14.7(16) .
C4 N1 C1 O2 -178.2(9) .
C5 N1 C1 O2 -6.8(14) .
C4 N1 C1 C2 3.9(12) .
C5 N1 C1 C2 175.3(11) .
O2 C1 C2 C3 -174.4(10) .
N1 C1 C2 C3 3.4(14) .
C1 C2 C3 C4 -9.0(15) .
C1 N1 C4 C3 -9.6(13) .
C5 N1 C4 C3 178.9(11) .
C2 C3 C4 N1 11.1(15) .
C1 N1 C5 C7 -95.0(10) .
C4 N1 C5 C7 75.6(13) .
C1 N1 C5 C6 140.2(10) .
C4 N1 C5 C6 -49.2(15) .
